data_2225800
loop_
_publ_author_name
'Fun, Hoong-Kun'
'Goh, Jia Hao'
'Asiri, Abdullah M.'
'Khan, Salman A.'
'Khan, Khalid A.'

_publ_section_title
;
 2-[(1<i>Z</i>)-(9-Ethyl-9<i>H</i>-carbazol-3-yl)methyleneamino]-4,5,6,7-tetrahydro-1-benzothiophene-3-carbonitrile--benzene
 (2/1)
;
_journal_coeditor_code CI5065
_journal_issue 5
_journal_name_full 'Acta Crystallographica Section E'
_journal_page_first o1200
_journal_page_last o1201
_journal_paper_doi 10.1107/S1600536810014947
_journal_volume 66
_journal_year 2010
_chemical_formula_iupac '2C24 H21 N3 S, C6 H6'
_chemical_formula_moiety '2(C24 H21 N3 S), C6 H6'
_chemical_formula_sum 'C27 H24 N3 S'
_chemical_formula_weight 422.55
_chemical_name_systematic
;
2-[(1<i>Z</i>)-(9-Ethyl-9<i>H</i>-carbazol-3-yl)methyleneamino]-4,5,6,7-
tetrahydro-1-benzothiophene-3-carbonitrile--benzene (2/1)
;
_space_group_IT_number 2
_symmetry_cell_setting triclinic
_symmetry_space_group_name_Hall '-P 1'
_symmetry_space_group_name_H-M 'P -1'
_atom_sites_solution_hydrogens geom
_atom_sites_solution_primary direct
_atom_sites_solution_secondary difmap
_audit_creation_method SHELXL-97
_cell_angle_alpha 81.8410(10)
_cell_angle_beta 77.0830(10)
_cell_angle_gamma 83.8640(10)
_cell_formula_units_Z 4
_cell_length_a 11.48160(10)
_cell_length_b 13.7322(2)
_cell_length_c 14.8358(2)
_cell_measurement_reflns_used 6974
_cell_measurement_temperature 293(2)
_cell_measurement_theta_max 21.16
_cell_measurement_theta_min 2.36
_cell_volume 2250.00(5)
_computing_cell_refinement 'SAINT (Bruker, 2009)'
_computing_data_collection 'APEX2 (Bruker, 2009)'
_computing_data_reduction 'SAINT (Bruker, 2009)'
_computing_molecular_graphics 'SHELXTL (Sheldrick, 2008)'
_computing_publication_material 'SHELXTL (Sheldrick, 2008) and PLATON (Spek, 2009)'
_computing_structure_refinement 'SHELXTL (Sheldrick, 2008)'
_computing_structure_solution 'SHELXTL (Sheldrick, 2008)'
_diffrn_ambient_temperature 293(2)
_diffrn_measured_fraction_theta_full 0.994
_diffrn_measured_fraction_theta_max 0.994
_diffrn_measurement_device_type
;
Bruker SMART APEXII CCD area-detector diffractometer
;
_diffrn_measurement_method '\f and \w scans'
_diffrn_radiation_monochromator graphite
_diffrn_radiation_source 'fine-focus sealed tube'
_diffrn_radiation_type MoK\a
_diffrn_radiation_wavelength 0.71073
_diffrn_reflns_av_R_equivalents 0.0484
_diffrn_reflns_av_sigmaI/netI 0.0627
_diffrn_reflns_limit_h_max 16
_diffrn_reflns_limit_h_min -16
_diffrn_reflns_limit_k_max 19
_diffrn_reflns_limit_k_min -19
_diffrn_reflns_limit_l_max 20
_diffrn_reflns_limit_l_min -20
_diffrn_reflns_number 48693
_diffrn_reflns_theta_full 30.08
_diffrn_reflns_theta_max 30.08
_diffrn_reflns_theta_min 1.83
_diffrn_standards_number 0
_exptl_absorpt_coefficient_mu 0.163
_exptl_absorpt_correction_T_max 0.9887
_exptl_absorpt_correction_T_min 0.9306
_exptl_absorpt_correction_type multi-scan
_exptl_absorpt_process_details '(<i>SADABS</i>; Bruker, 2009)'
_exptl_crystal_colour yellow
_exptl_crystal_density_diffrn 1.247
_exptl_crystal_density_method 'not measured'
_exptl_crystal_description Plate
_exptl_crystal_F_000 892
_exptl_crystal_size_max 0.448
_exptl_crystal_size_mid 0.154
_exptl_crystal_size_min 0.07
_refine_diff_density_max 0.306
_refine_diff_density_min -0.204
_refine_ls_extinction_method none
_refine_ls_goodness_of_fit_ref 1.009
_refine_ls_hydrogen_treatment constr
_refine_ls_matrix_type full
_refine_ls_number_parameters 580
_refine_ls_number_reflns 13169
_refine_ls_number_restraints 63
_refine_ls_restrained_S_all 1.053
_refine_ls_R_factor_all 0.1556
_refine_ls_R_factor_gt 0.0700
_refine_ls_shift/su_max 0.001
_refine_ls_shift/su_mean 0.000
_refine_ls_structure_factor_coef Fsqd
_refine_ls_weighting_details 'calc w=1/[\s^2^(Fo^2^)+(0.0574P)^2^+0.4624P] where P=(Fo^2^+2Fc^2^)/3'
_refine_ls_weighting_scheme calc
_refine_ls_wR_factor_gt 0.1339
_refine_ls_wR_factor_ref 0.1670
_reflns_number_gt 6227
_reflns_number_total 13169
_reflns_threshold_expression I>2\s(I)
_cod_data_source_file ci5065.cif
_cod_data_source_block I
_cod_depositor_comments
;
The following automatic conversions were performed:
'_symmetry_cell_setting' value 'Triclinic' changed to 'triclinic'
according to '/home/saulius/struct/CIF-dictionaries/cif_core.dic'
dictionary named 'cif_core.dic' version 2.4.1 from 2010-06-29.

Automatic conversion script
Id: cif_fix_enum 1527 2010-12-29 10:47:43Z saulius 
;
_cod_database_code 2225800
_cod_database_fobs_code 2225800

loop_
_symmetry_equiv_pos_as_xyz
'x, y, z'
'-x, -y, -z'

loop_
_atom_site_type_symbol
_atom_site_label
_atom_site_fract_x
_atom_site_fract_y
_atom_site_fract_z
_atom_site_U_iso_or_equiv
_atom_site_adp_type
_atom_site_calc_flag
_atom_site_refinement_flags
_atom_site_occupancy
_atom_site_disorder_assembly
_atom_site_disorder_group
S S1A -0.28193(6) 0.58795(5) 0.14257(5) 0.0645(2) Uani d . 1 . .
N N1A 0.35074(17) 0.81675(13) -0.21845(13) 0.0532(5) Uani d . 1 . .
N N2A -0.03256(16) 0.58008(14) 0.08737(14) 0.0554(5) Uani d . 1 . .
N N3A 0.0583(2) 0.3886(2) 0.2688(2) 0.0964(8) Uani d . 1 . .
C C1A 0.4457(2) 0.75882(16) -0.18956(15) 0.0496(5) Uani d . 1 . .
C C2A 0.5683(2) 0.76344(19) -0.22354(18) 0.0622(7) Uani d . 1 . .
H H2A 0.5983 0.8120 -0.2709 0.075 Uiso calc R 1 . .
C C3A 0.6437(2) 0.6938(2) -0.1847(2) 0.0693(7) Uani d . 1 . .
H H3A 0.7259 0.6942 -0.2075 0.083 Uiso calc R 1 . .
C C4A 0.6002(2) 0.6226(2) -0.1121(2) 0.0718(7) Uani d . 1 . .
H H4A 0.6537 0.5773 -0.0864 0.086 Uiso calc R 1 . .
C C5A 0.4785(2) 0.61827(18) -0.07770(18) 0.0630(7) Uani d . 1 . .
H H5A 0.4497 0.5709 -0.0287 0.076 Uiso calc R 1 . .
C C6A 0.39982(19) 0.68584(16) -0.11748(15) 0.0481(5) Uani d . 1 . .
C C7A 0.27086(19) 0.69989(15) -0.10253(14) 0.0452(5) Uani d . 1 . .
C C8A 0.17748(19) 0.65416(16) -0.04151(15) 0.0492(5) Uani d . 1 . .
H H8A 0.1932 0.6022 0.0027 0.059 Uiso calc R 1 . .
C C9A 0.0596(2) 0.68660(16) -0.04674(15) 0.0504(5) Uani d . 1 . .
C C10A 0.0376(2) 0.76495(18) -0.11427(17) 0.0603(6) Uani d . 1 . .
H H10A -0.0413 0.7849 -0.1182 0.072 Uiso calc R 1 . .
C C11A 0.1282(2) 0.81317(17) -0.17470(16) 0.0573(6) Uani d . 1 . .
H H11A 0.1119 0.8654 -0.2185 0.069 Uiso calc R 1 . .
C C12A 0.2451(2) 0.78087(16) -0.16790(15) 0.0478(5) Uani d . 1 . .
C C13A -0.0413(2) 0.64287(17) 0.01630(17) 0.0559(6) Uani d . 1 . .
H H13A -0.1173 0.6615 0.0045 0.067 Uiso calc R 1 . .
C C14A -0.13382(19) 0.54642(16) 0.14786(16) 0.0514(6) Uani d . 1 . .
C C15A -0.13252(19) 0.47652(16) 0.22303(16) 0.0488(5) Uani d . 1 . .
C C16A -0.2488(2) 0.45626(16) 0.27752(15) 0.0486(5) Uani d . 1 . .
C C17A -0.2730(2) 0.3862(2) 0.36522(18) 0.0672(7) Uani d . 1 . .
H H17A -0.2154 0.3924 0.4025 0.081 Uiso calc R 1 . .
H H17B -0.2633 0.3191 0.3498 0.081 Uiso calc R 1 . .
C C18A -0.3980(3) 0.4065(2) 0.4210(2) 0.0870(9) Uani d . 1 . .
H H18A -0.4179 0.3506 0.4679 0.104 Uiso calc R 1 . .
H H18B -0.3997 0.4637 0.4529 0.104 Uiso calc R 1 . .
C C19A -0.4892(3) 0.4243(3) 0.3640(2) 0.0874(9) Uani d . 1 . .
H H19A -0.5669 0.4367 0.4044 0.105 Uiso calc R 1 . .
H H19B -0.4917 0.3650 0.3361 0.105 Uiso calc R 1 . .
C C20A -0.4682(2) 0.5109(2) 0.28643(19) 0.0695(7) Uani d . 1 . .
H H20A -0.5132 0.5049 0.2396 0.083 Uiso calc R 1 . .
H H20B -0.4961 0.5725 0.3120 0.083 Uiso calc R 1 . .
C C21A -0.3371(2) 0.51130(17) 0.24260(16) 0.0534(6) Uani d . 1 . .
C C22A 0.3612(2) 0.90256(18) -0.28954(17) 0.0651(7) Uani d . 1 . .
H H22A 0.4326 0.9343 -0.2893 0.078 Uiso calc R 1 . .
H H22B 0.2926 0.9494 -0.2737 0.078 Uiso calc R 1 . .
C C23A 0.3678(3) 0.8773(2) -0.38548(18) 0.0853(9) Uani d . 1 . .
H H23A 0.3759 0.9362 -0.4291 0.128 Uiso calc R 1 . .
H H23B 0.2959 0.8483 -0.3870 0.128 Uiso calc R 1 . .
H H23C 0.4357 0.8313 -0.4019 0.128 Uiso calc R 1 . .
C C24A -0.0248(2) 0.42838(19) 0.24646(18) 0.0624(7) Uani d . 1 . .
S S1B 0.38291(6) 0.72056(5) 0.14806(5) 0.0707(2) Uani d . 1 . .
N N1B 0.91999(18) 1.09596(14) -0.17385(13) 0.0557(5) Uani d . 1 . .
N N2B 0.50847(18) 0.88652(15) 0.13816(13) 0.0599(5) Uani d . 1 . .
N N3B 0.3760(2) 0.9764(2) 0.36567(18) 0.0917(8) Uani d . 1 . .
C C1B 0.9522(2) 1.04208(17) -0.24963(16) 0.0530(6) Uani d . 1 . .
C C2B 1.0415(2) 1.05656(19) -0.32907(17) 0.0618(7) Uani d . 1 . .
H H2B 1.0898 1.1089 -0.3387 0.074 Uiso calc R 1 . .
C C3B 1.0561(2) 0.9905(2) -0.39332(18) 0.0706(7) Uani d . 1 . .
H H3B 1.1156 0.9984 -0.4472 0.085 Uiso calc R 1 . .
C C4B 0.9841(2) 0.9125(2) -0.37945(17) 0.0703(7) Uani d . 1 . .
H H4B 0.9961 0.8692 -0.4241 0.084 Uiso calc R 1 . .
C C5B 0.8949(2) 0.8980(2) -0.30040(16) 0.0605(6) Uani d . 1 . .
H H5B 0.8467 0.8457 -0.2917 0.073 Uiso calc R 1 . .
C C6B 0.87815(19) 0.96298(17) -0.23398(15) 0.0493(5) Uani d . 1 . .
C C7B 0.79972(19) 0.96862(16) -0.14364(15) 0.0482(5) Uani d . 1 . .
C C8B 0.7109(2) 0.91230(17) -0.08940(15) 0.0529(6) Uani d . 1 . .
H H8B 0.6898 0.8582 -0.1118 0.063 Uiso calc R 1 . .
C C9B 0.6528(2) 0.93600(17) -0.00138(16) 0.0535(6) Uani d . 1 . .
C C10B 0.6838(2) 1.01967(18) 0.03051(16) 0.0593(6) Uani d . 1 . .
H H10B 0.6439 1.0362 0.0888 0.071 Uiso calc R 1 . .
C C11B 0.7708(2) 1.07744(18) -0.02177(17) 0.0594(6) Uani d . 1 . .
H H11B 0.7902 1.1324 0.0003 0.071 Uiso calc R 1 . .
C C12B 0.8295(2) 1.05139(17) -0.10915(16) 0.0517(6) Uani d . 1 . .
C C13B 0.5630(2) 0.87384(19) 0.05443(17) 0.0596(6) Uani d . 1 . .
H H13B 0.5435 0.8217 0.0284 0.071 Uiso calc R 1 . .
C C14B 0.4238(2) 0.82359(18) 0.18658(16) 0.0574(6) Uani d . 1 . .
C C15B 0.3571(2) 0.83434(19) 0.27491(16) 0.0574(6) Uani d . 1 . .
C C16B 0.2759(2) 0.7603(2) 0.31164(17) 0.0590(6) Uani d . 1 A .
C C17B 0.1949(2) 0.7533(2) 0.40691(18) 0.0787(8) Uani d D 1 . .
H H17C 0.2435 0.7324 0.4529 0.094 Uiso calc PR 0.580(10) A 1
H H17D 0.1577 0.8186 0.4178 0.094 Uiso calc PR 0.580(10) A 1
H H17E 0.1262 0.8000 0.4088 0.094 Uiso d PR 0.420(10) A 2
H H17F 0.2372 0.7640 0.4532 0.094 Uiso d PR 0.420(10) A 2
C C18B 0.1000(5) 0.6851(5) 0.4213(6) 0.094(3) Uani d PD 0.580(10) A 1
H H18C 0.0360 0.7143 0.3907 0.113 Uiso calc PR 0.580(10) A 1
H H18D 0.0667 0.6690 0.4872 0.113 Uiso calc PR 0.580(10) A 1
C C19B 0.1608(7) 0.5936(5) 0.3786(4) 0.097(3) Uani d PD 0.580(10) A 1
H H19C 0.1046 0.5428 0.3946 0.117 Uiso calc PR 0.580(10) A 1
H H19D 0.2281 0.5699 0.4074 0.117 Uiso calc PR 0.580(10) A 1
C C18X 0.1499(9) 0.6467(6) 0.4240(7) 0.082(3) Uani d PDU 0.420(10) A 2
H H18E 0.2161 0.6012 0.4376 0.098 Uiso calc PR 0.420(10) A 2
H H18F 0.0876 0.6437 0.4803 0.098 Uiso calc PR 0.420(10) A 2
C C19X 0.1007(7) 0.6051(8) 0.3504(5) 0.085(3) Uani d PD 0.420(10) A 2
H H19E 0.0767 0.5387 0.3719 0.102 Uiso calc PR 0.420(10) A 2
H H19F 0.0332 0.6468 0.3338 0.102 Uiso calc PR 0.420(10) A 2
C C20B 0.2076(3) 0.6061(2) 0.2700(2) 0.0834(9) Uani d D 1 . .
H H20C 0.2568 0.5479 0.2500 0.100 Uiso calc PR 0.580(10) A 1
H H20D 0.1414 0.6179 0.2381 0.100 Uiso calc PR 0.580(10) A 1
H H20E 0.2600 0.5483 0.2810 0.100 Uiso d PR 0.420(10) A 2
H H20F 0.1822 0.6014 0.2135 0.100 Uiso d PR 0.420(10) A 2
C C21B 0.2802(2) 0.6939(2) 0.25154(19) 0.0662(7) Uani d . 1 A .
C C22B 0.9866(2) 1.17511(18) -0.1602(2) 0.0675(7) Uani d . 1 . .
H H22C 0.9346 1.2166 -0.1176 0.081 Uiso calc R 1 . .
H H22D 1.0111 1.2156 -0.2193 0.081 Uiso calc R 1 . .
C C23B 1.0961(3) 1.1365(2) -0.1218(2) 0.0892(9) Uani d . 1 . .
H H23D 1.1388 1.1909 -0.1160 0.134 Uiso calc R 1 . .
H H23E 1.1473 1.0946 -0.1633 0.134 Uiso calc R 1 . .
H H23F 1.0720 1.0995 -0.0617 0.134 Uiso calc R 1 . .
C C24B 0.3697(2) 0.9139(2) 0.32369(18) 0.0665(7) Uani d . 1 . .
C C25 0.3449(4) 0.1706(3) 0.5697(4) 0.1256(15) Uani d DU 1 . .
H H25A 0.3955 0.1138 0.5770 0.151 Uiso calc R 1 . .
C C26 0.3230(4) 0.2345(4) 0.6346(3) 0.1390(16) Uani d DU 1 . .
H H26A 0.3558 0.2215 0.6874 0.167 Uiso calc R 1 . .
C C27 0.2512(5) 0.3183(4) 0.6194(4) 0.1336(17) Uani d DU 1 . .
H H27A 0.2339 0.3622 0.6638 0.160 Uiso calc R 1 . .
C C28 0.2037(4) 0.3403(3) 0.5419(4) 0.1294(17) Uani d DU 1 . .
H H28A 0.1579 0.3994 0.5324 0.155 Uiso calc R 1 . .
C C29 0.2247(4) 0.2739(4) 0.4784(3) 0.1280(15) Uani d DU 1 . .
H H29A 0.1923 0.2866 0.4255 0.154 Uiso calc R 1 . .
C C30 0.2938(4) 0.1888(4) 0.4942(3) 0.1156(14) Uani d DU 1 . .
H H30A 0.3062 0.1423 0.4525 0.139 Uiso calc R 1 . .

loop_
_atom_site_aniso_label
_atom_site_aniso_U_11
_atom_site_aniso_U_22
_atom_site_aniso_U_33
_atom_site_aniso_U_12
_atom_site_aniso_U_13
_atom_site_aniso_U_23
S1A 0.0501(4) 0.0724(4) 0.0636(4) 0.0010(3) -0.0070(3) 0.0043(3)
N1A 0.0549(12) 0.0531(11) 0.0460(11) -0.0064(9) -0.0053(9) 0.0061(9)
N2A 0.0508(11) 0.0565(12) 0.0528(12) -0.0063(9) 0.0015(9) -0.0040(10)
N3A 0.0632(16) 0.099(2) 0.122(2) 0.0068(14) -0.0265(16) 0.0024(17)
C1A 0.0507(13) 0.0514(13) 0.0442(13) -0.0043(10) -0.0036(11) -0.0068(10)
C2A 0.0581(15) 0.0664(16) 0.0602(16) -0.0146(13) -0.0042(13) -0.0071(13)
C3A 0.0501(14) 0.0766(18) 0.0796(19) -0.0084(13) -0.0039(14) -0.0170(16)
C4A 0.0542(16) 0.0708(18) 0.087(2) 0.0061(13) -0.0172(15) -0.0039(16)
C5A 0.0568(15) 0.0598(15) 0.0654(17) 0.0018(12) -0.0084(13) 0.0039(13)
C6A 0.0492(13) 0.0477(12) 0.0443(13) 0.0010(10) -0.0049(10) -0.0069(10)
C7A 0.0499(12) 0.0441(12) 0.0388(12) 0.0029(9) -0.0065(10) -0.0051(10)
C8A 0.0545(14) 0.0456(12) 0.0413(12) 0.0009(10) -0.0029(11) 0.0001(10)
C9A 0.0498(13) 0.0515(13) 0.0450(13) 0.0009(10) -0.0031(11) -0.0046(11)
C10A 0.0498(14) 0.0666(16) 0.0590(15) 0.0027(12) -0.0087(12) 0.0003(13)
C11A 0.0585(15) 0.0568(14) 0.0507(14) 0.0035(12) -0.0111(12) 0.0068(11)
C12A 0.0520(13) 0.0479(12) 0.0393(12) -0.0008(10) -0.0035(10) -0.0026(10)
C13A 0.0476(13) 0.0606(15) 0.0560(15) -0.0020(11) -0.0038(12) -0.0082(12)
C14A 0.0460(12) 0.0533(13) 0.0516(14) -0.0049(10) -0.0014(11) -0.0090(11)
C15A 0.0439(12) 0.0499(13) 0.0516(14) -0.0021(10) -0.0063(11) -0.0094(11)
C16A 0.0480(13) 0.0509(13) 0.0454(13) -0.0054(10) -0.0038(11) -0.0092(10)
C17A 0.0643(16) 0.0699(17) 0.0602(16) -0.0107(13) -0.0016(13) 0.0018(13)
C18A 0.0717(19) 0.101(2) 0.073(2) -0.0109(16) 0.0082(17) 0.0050(17)
C19A 0.0588(17) 0.122(3) 0.075(2) -0.0309(17) 0.0083(16) -0.0096(19)
C20A 0.0441(13) 0.0883(19) 0.0717(18) -0.0063(13) 0.0000(13) -0.0132(15)
C21A 0.0463(13) 0.0589(14) 0.0524(14) -0.0078(11) -0.0023(11) -0.0086(11)
C22A 0.0695(17) 0.0569(15) 0.0603(16) -0.0095(12) -0.0058(13) 0.0121(12)
C23A 0.111(2) 0.0760(19) 0.0556(17) -0.0056(17) -0.0047(16) 0.0147(14)
C24A 0.0514(15) 0.0620(16) 0.0688(17) -0.0038(12) -0.0055(13) -0.0031(13)
S1B 0.0759(5) 0.0701(4) 0.0595(4) -0.0001(3) -0.0028(4) -0.0085(3)
N1B 0.0635(12) 0.0509(11) 0.0520(12) -0.0042(9) -0.0134(10) -0.0024(9)
N2B 0.0579(12) 0.0684(13) 0.0458(12) 0.0043(10) -0.0037(10) -0.0002(10)
N3B 0.0908(19) 0.112(2) 0.0738(17) -0.0163(16) -0.0070(14) -0.0249(16)
C1B 0.0545(14) 0.0568(14) 0.0454(13) 0.0036(11) -0.0163(11) 0.0045(11)
C2B 0.0590(15) 0.0697(16) 0.0511(15) -0.0039(12) -0.0111(12) 0.0101(13)
C3B 0.0669(17) 0.094(2) 0.0426(14) -0.0024(15) -0.0040(13) 0.0057(14)
C4B 0.0740(18) 0.092(2) 0.0437(14) 0.0003(16) -0.0083(13) -0.0153(14)
C5B 0.0610(15) 0.0772(17) 0.0442(14) -0.0056(13) -0.0104(12) -0.0112(12)
C6B 0.0484(13) 0.0581(14) 0.0404(12) 0.0040(11) -0.0133(10) -0.0025(11)
C7B 0.0492(13) 0.0524(13) 0.0423(12) 0.0044(10) -0.0125(11) -0.0048(10)
C8B 0.0549(14) 0.0572(14) 0.0464(13) -0.0001(11) -0.0112(11) -0.0079(11)
C9B 0.0531(14) 0.0599(14) 0.0447(13) 0.0050(11) -0.0098(11) -0.0045(11)
C10B 0.0674(16) 0.0650(16) 0.0416(13) 0.0082(13) -0.0078(12) -0.0099(12)
C11B 0.0715(17) 0.0567(15) 0.0525(15) 0.0037(12) -0.0169(13) -0.0154(12)
C12B 0.0573(14) 0.0513(13) 0.0450(13) 0.0049(11) -0.0164(11) 0.0014(11)
C13B 0.0575(15) 0.0661(16) 0.0517(15) 0.0030(12) -0.0097(12) -0.0045(12)
C14B 0.0547(14) 0.0641(15) 0.0488(14) 0.0056(12) -0.0101(12) 0.0002(12)
C15B 0.0531(14) 0.0705(16) 0.0451(14) 0.0077(12) -0.0115(12) -0.0023(12)
C16B 0.0460(13) 0.0734(17) 0.0496(14) 0.0070(12) -0.0062(11) 0.0039(13)
C17B 0.0623(17) 0.102(2) 0.0585(17) 0.0043(16) -0.0010(14) 0.0067(16)
C18B 0.040(3) 0.157(7) 0.080(4) -0.020(4) -0.004(3) -0.003(4)
C19B 0.061(4) 0.065(4) 0.149(8) -0.018(4) 0.002(5) 0.016(4)
C18X 0.038(5) 0.145(8) 0.059(5) -0.020(5) -0.002(4) -0.004(5)
C19X 0.051(5) 0.101(6) 0.097(7) -0.013(5) 0.005(5) -0.016(5)
C20B 0.078(2) 0.076(2) 0.089(2) -0.0112(15) -0.0121(17) 0.0067(17)
C21B 0.0565(15) 0.0678(17) 0.0664(17) 0.0037(13) -0.0087(13) 0.0050(14)
C22B 0.0768(18) 0.0512(15) 0.0759(18) -0.0068(13) -0.0204(15) -0.0041(13)
C23B 0.081(2) 0.086(2) 0.111(3) 0.0008(16) -0.0391(19) -0.0243(19)
C24B 0.0595(16) 0.087(2) 0.0484(15) -0.0008(14) -0.0069(13) -0.0038(15)
C25 0.096(3) 0.097(3) 0.156(4) -0.003(2) 0.014(3) 0.009(3)
C26 0.114(3) 0.178(5) 0.132(4) -0.042(3) -0.026(3) -0.022(4)
C27 0.128(4) 0.118(4) 0.162(4) -0.040(3) 0.005(3) -0.079(3)
C28 0.080(3) 0.086(3) 0.196(5) -0.003(2) 0.011(3) 0.008(3)
C29 0.093(3) 0.183(5) 0.098(3) -0.044(3) -0.005(2) 0.017(3)
C30 0.119(3) 0.121(3) 0.098(3) -0.038(3) 0.032(2) -0.051(3)

loop_
_atom_type_symbol
_atom_type_description
_atom_type_scat_dispersion_real
_atom_type_scat_dispersion_imag
_atom_type_scat_source
C C 0.0033 0.0016 'International Tables Vol C Tables 4.2.6.8 and 6.1.1.4'
H H 0.0000 0.0000 'International Tables Vol C Tables 4.2.6.8 and 6.1.1.4'
N N 0.0061 0.0033 'International Tables Vol C Tables 4.2.6.8 and 6.1.1.4'
S S 0.1246 0.1234 'International Tables Vol C Tables 4.2.6.8 and 6.1.1.4'

loop_
_geom_angle_atom_site_label_1
_geom_angle_atom_site_label_2
_geom_angle_atom_site_label_3
_geom_angle_site_symmetry_1
_geom_angle_site_symmetry_3
_geom_angle
_geom_angle_publ_flag
C21A S1A C14A . . 91.75(11) ?
C12A N1A C1A . . 108.65(18) ?
C12A N1A C22A . . 125.6(2) ?
C1A N1A C22A . . 125.74(19) ?
C13A N2A C14A . . 120.6(2) ?
N1A C1A C2A . . 129.5(2) ?
N1A C1A C6A . . 109.02(19) ?
C2A C1A C6A . . 121.5(2) ?
C3A C2A C1A . . 117.6(2) ?
C3A C2A H2A . . 121.2 ?
C1A C2A H2A . . 121.2 ?
C2A C3A C4A . . 121.7(2) ?
C2A C3A H3A . . 119.1 ?
C4A C3A H3A . . 119.1 ?
C5A C4A C3A . . 120.8(3) ?
C5A C4A H4A . . 119.6 ?
C3A C4A H4A . . 119.6 ?
C4A C5A C6A . . 118.9(2) ?
C4A C5A H5A . . 120.6 ?
C6A C5A H5A . . 120.6 ?
C5A C6A C1A . . 119.5(2) ?
C5A C6A C7A . . 133.6(2) ?
C1A C6A C7A . . 106.86(19) ?
C8A C7A C12A . . 119.4(2) ?
C8A C7A C6A . . 134.4(2) ?
C12A C7A C6A . . 106.16(18) ?
C7A C8A C9A . . 119.5(2) ?
C7A C8A H8A . . 120.2 ?
C9A C8A H8A . . 120.2 ?
C8A C9A C10A . . 119.5(2) ?
C8A C9A C13A . . 121.9(2) ?
C10A C9A C13A . . 118.6(2) ?
C11A C10A C9A . . 122.5(2) ?
C11A C10A H10A . . 118.8 ?
C9A C10A H10A . . 118.8 ?
C10A C11A C12A . . 117.4(2) ?
C10A C11A H11A . . 121.3 ?
C12A C11A H11A . . 121.3 ?
N1A C12A C11A . . 129.0(2) ?
N1A C12A C7A . . 109.28(19) ?
C11A C12A C7A . . 121.7(2) ?
N2A C13A C9A . . 123.9(2) ?
N2A C13A H13A . . 118.0 ?
C9A C13A H13A . . 118.0 ?
C15A C14A N2A . . 124.4(2) ?
C15A C14A S1A . . 109.76(16) ?
N2A C14A S1A . . 125.85(18) ?
C14A C15A C24A . . 123.3(2) ?
C14A C15A C16A . . 114.2(2) ?
C24A C15A C16A . . 122.5(2) ?
C21A C16A C15A . . 112.0(2) ?
C21A C16A C17A . . 122.6(2) ?
C15A C16A C17A . . 125.3(2) ?
C16A C17A C18A . . 111.3(2) ?
C16A C17A H17A . . 109.4 ?
C18A C17A H17A . . 109.4 ?
C16A C17A H17B . . 109.4 ?
C18A C17A H17B . . 109.4 ?
H17A C17A H17B . . 108.0 ?
C19A C18A C17A . . 113.3(3) ?
C19A C18A H18A . . 108.9 ?
C17A C18A H18A . . 108.9 ?
C19A C18A H18B . . 108.9 ?
C17A C18A H18B . . 108.9 ?
H18A C18A H18B . . 107.7 ?
C18A C19A C20A . . 114.3(2) ?
C18A C19A H19A . . 108.7 ?
C20A C19A H19A . . 108.7 ?
C18A C19A H19B . . 108.7 ?
C20A C19A H19B . . 108.7 ?
H19A C19A H19B . . 107.6 ?
C21A C20A C19A . . 109.7(2) ?
C21A C20A H20A . . 109.7 ?
C19A C20A H20A . . 109.7 ?
C21A C20A H20B . . 109.7 ?
C19A C20A H20B . . 109.7 ?
H20A C20A H20B . . 108.2 ?
C16A C21A C20A . . 124.9(2) ?
C16A C21A S1A . . 112.23(17) ?
C20A C21A S1A . . 122.78(19) ?
N1A C22A C23A . . 113.3(2) ?
N1A C22A H22A . . 108.9 ?
C23A C22A H22A . . 108.9 ?
N1A C22A H22B . . 108.9 ?
C23A C22A H22B . . 108.9 ?
H22A C22A H22B . . 107.7 ?
C22A C23A H23A . . 109.5 ?
C22A C23A H23B . . 109.5 ?
H23A C23A H23B . . 109.5 ?
C22A C23A H23C . . 109.5 ?
H23A C23A H23C . . 109.5 ?
H23B C23A H23C . . 109.5 ?
N3A C24A C15A . . 177.1(3) ?
C21B S1B C14B . . 91.95(13) ?
C12B N1B C1B . . 108.69(19) ?
C12B N1B C22B . . 126.4(2) ?
C1B N1B C22B . . 124.1(2) ?
C13B N2B C14B . . 120.0(2) ?
C2B C1B N1B . . 129.3(2) ?
C2B C1B C6B . . 121.9(2) ?
N1B C1B C6B . . 108.8(2) ?
C3B C2B C1B . . 117.5(2) ?
C3B C2B H2B . . 121.3 ?
C1B C2B H2B . . 121.3 ?
C2B C3B C4B . . 121.5(2) ?
C2B C3B H3B . . 119.2 ?
C4B C3B H3B . . 119.2 ?
C5B C4B C3B . . 121.0(3) ?
C5B C4B H4B . . 119.5 ?
C3B C4B H4B . . 119.5 ?
C4B C5B C6B . . 118.9(2) ?
C4B C5B H5B . . 120.6 ?
C6B C5B H5B . . 120.6 ?
C5B C6B C1B . . 119.1(2) ?
C5B C6B C7B . . 134.2(2) ?
C1B C6B C7B . . 106.6(2) ?
C8B C7B C12B . . 119.1(2) ?
C8B C7B C6B . . 134.4(2) ?
C12B C7B C6B . . 106.5(2) ?
C7B C8B C9B . . 120.4(2) ?
C7B C8B H8B . . 119.8 ?
C9B C8B H8B . . 119.8 ?
C8B C9B C10B . . 119.1(2) ?
C8B C9B C13B . . 118.9(2) ?
C10B C9B C13B . . 122.1(2) ?
C11B C10B C9B . . 122.0(2) ?
C11B C10B H10B . . 119.0 ?
C9B C10B H10B . . 119.0 ?
C10B C11B C12B . . 118.1(2) ?
C10B C11B H11B . . 121.0 ?
C12B C11B H11B . . 121.0 ?
N1B C12B C11B . . 129.4(2) ?
N1B C12B C7B . . 109.3(2) ?
C11B C12B C7B . . 121.3(2) ?
N2B C13B C9B . . 123.7(2) ?
N2B C13B H13B . . 118.1 ?
C9B C13B H13B . . 118.1 ?
N2B C14B C15B . . 123.8(2) ?
N2B C14B S1B . . 126.62(18) ?
C15B C14B S1B . . 109.55(19) ?
C14B C15B C16B . . 114.1(2) ?
C14B C15B C24B . . 122.1(2) ?
C16B C15B C24B . . 123.8(2) ?
C21B C16B C15B . . 112.4(2) ?
C21B C16B C17B . . 122.7(2) ?
C15B C16B C17B . . 125.0(3) ?
C18B C17B C16B . . 114.8(4) ?
C16B C17B C18X . . 105.1(4) ?
C18B C17B H17C . . 108.6 ?
C16B C17B H17C . . 108.6 ?
C18X C17B H17C . . 88.7 ?
C18B C17B H17D . . 108.6 ?
C16B C17B H17D . . 108.6 ?
C18X C17B H17D . . 134.9 ?
H17C C17B H17D . . 107.5 ?
C18B C17B H17E . . 80.2 ?
C16B C17B H17E . . 111.5 ?
C18X C17B H17E . . 108.0 ?
H17C C17B H17E . . 130.0 ?
C18B C17B H17F . . 125.3 ?
C16B C17B H17F . . 110.9 ?
C18X C17B H17F . . 112.0 ?
H17D C17B H17F . . 82.7 ?
H17E C17B H17F . . 109.3 ?
C17B C18B C19B . . 105.3(5) ?
C17B C18B H18C . . 110.7 ?
C19B C18B H18C . . 110.7 ?
C17B C18B H18D . . 110.7 ?
C19B C18B H18D . . 110.7 ?
H18C C18B H18D . . 108.8 ?
C18B C19B C20B . . 116.5(6) ?
C18B C19B H19C . . 108.2 ?
C20B C19B H19C . . 108.2 ?
C18B C19B H19D . . 108.2 ?
C20B C19B H19D . . 108.2 ?
H19C C19B H19D . . 107.3 ?
C19X C18X C17B . . 121.8(7) ?
C19X C18X H18E . . 106.9 ?
C17B C18X H18E . . 106.9 ?
C19X C18X H18F . . 106.9 ?
C17B C18X H18F . . 106.9 ?
H18E C18X H18F . . 106.7 ?
C20B C19X C18X . . 101.7(7) ?
C20B C19X H19E . . 111.4 ?
C18X C19X H19E . . 111.4 ?
C20B C19X H19F . . 111.4 ?
C18X C19X H19F . . 111.4 ?
H19E C19X H19F . . 109.3 ?
C21B C20B C19X . . 116.9(4) ?
C21B C20B C19B . . 103.9(4) ?
C21B C20B H20C . . 111.0 ?
C19X C20B H20C . . 124.8 ?
C19B C20B H20C . . 111.0 ?
C21B C20B H20D . . 111.0 ?
C19X C20B H20D . . 78.1 ?
C19B C20B H20D . . 111.0 ?
H20C C20B H20D . . 109.0 ?
C21B C20B H20E . . 107.9 ?
C19X C20B H20E . . 108.1 ?
C19B C20B H20E . . 85.4 ?
H20D C20B H20E . . 131.9 ?
C21B C20B H20F . . 106.7 ?
C19X C20B H20F . . 109.8 ?
C19B C20B H20F . . 141.1 ?
H20C C20B H20F . . 79.6 ?
H20E C20B H20F . . 107.0 ?
C16B C21B C20B . . 125.5(2) ?
C16B C21B S1B . . 112.0(2) ?
C20B C21B S1B . . 122.5(2) ?
N1B C22B C23B . . 112.2(2) ?
N1B C22B H22C . . 109.2 ?
C23B C22B H22C . . 109.2 ?
N1B C22B H22D . . 109.2 ?
C23B C22B H22D . . 109.2 ?
H22C C22B H22D . . 107.9 ?
C22B C23B H23D . . 109.5 ?
C22B C23B H23E . . 109.5 ?
H23D C23B H23E . . 109.5 ?
C22B C23B H23F . . 109.5 ?
H23D C23B H23F . . 109.5 ?
H23E C23B H23F . . 109.5 ?
N3B C24B C15B . . 177.2(3) ?
C26 C25 C30 . . 120.7(4) ?
C26 C25 H25A . . 119.6 ?
C30 C25 H25A . . 119.6 ?
C25 C26 C27 . . 117.5(4) ?
C25 C26 H26A . . 121.3 ?
C27 C26 H26A . . 121.3 ?
C28 C27 C26 . . 122.7(4) ?
C28 C27 H27A . . 118.6 ?
C26 C27 H27A . . 118.6 ?
C27 C28 C29 . . 118.8(4) ?
C27 C28 H28A . . 120.6 ?
C29 C28 H28A . . 120.6 ?
C30 C29 C28 . . 118.9(4) ?
C30 C29 H29A . . 120.6 ?
C28 C29 H29A . . 120.6 ?
C25 C30 C29 . . 121.3(4) ?
C25 C30 H30A . . 119.4 ?
C29 C30 H30A . . 119.4 ?

loop_
_geom_bond_atom_site_label_1
_geom_bond_atom_site_label_2
_geom_bond_site_symmetry_2
_geom_bond_distance
_geom_bond_publ_flag
S1A C21A . 1.729(2) ?
S1A C14A . 1.750(2) ?
N1A C12A . 1.376(3) ?
N1A C1A . 1.390(3) ?
N1A C22A . 1.462(3) ?
N2A C13A . 1.279(3) ?
N2A C14A . 1.379(3) ?
N3A C24A . 1.139(3) ?
C1A C2A . 1.390(3) ?
C1A C6A . 1.408(3) ?
C2A C3A . 1.373(4) ?
C2A H2A . 0.93 ?
C3A C4A . 1.388(4) ?
C3A H3A . 0.93 ?
C4A C5A . 1.381(3) ?
C4A H4A . 0.93 ?
C5A C6A . 1.389(3) ?
C5A H5A . 0.93 ?
C6A C7A . 1.443(3) ?
C7A C8A . 1.383(3) ?
C7A C12A . 1.420(3) ?
C8A C9A . 1.394(3) ?
C8A H8A . 0.93 ?
C9A C10A . 1.405(3) ?
C9A C13A . 1.444(3) ?
C10A C11A . 1.374(3) ?
C10A H10A . 0.93 ?
C11A C12A . 1.388(3) ?
C11A H11A . 0.93 ?
C13A H13A . 0.93 ?
C14A C15A . 1.366(3) ?
C15A C24A . 1.428(4) ?
C15A C16A . 1.430(3) ?
C16A C21A . 1.352(3) ?
C16A C17A . 1.495(3) ?
C17A C18A . 1.506(4) ?
C17A H17A . 0.97 ?
C17A H17B . 0.97 ?
C18A C19A . 1.467(4) ?
C18A H18A . 0.97 ?
C18A H18B . 0.97 ?
C19A C20A . 1.531(4) ?
C19A H19A . 0.97 ?
C19A H19B . 0.97 ?
C20A C21A . 1.501(3) ?
C20A H20A . 0.97 ?
C20A H20B . 0.97 ?
C22A C23A . 1.496(4) ?
C22A H22A . 0.97 ?
C22A H22B . 0.97 ?
C23A H23A . 0.96 ?
C23A H23B . 0.96 ?
C23A H23C . 0.96 ?
S1B C21B . 1.734(3) ?
S1B C14B . 1.743(3) ?
N1B C12B . 1.378(3) ?
N1B C1B . 1.393(3) ?
N1B C22B . 1.455(3) ?
N2B C13B . 1.287(3) ?
N2B C14B . 1.378(3) ?
N3B C24B . 1.146(3) ?
C1B C2B . 1.385(3) ?
C1B C6B . 1.412(3) ?
C2B C3B . 1.379(4) ?
C2B H2B . 0.93 ?
C3B C4B . 1.388(4) ?
C3B H3B . 0.93 ?
C4B C5B . 1.380(3) ?
C4B H4B . 0.93 ?
C5B C6B . 1.390(3) ?
C5B H5B . 0.93 ?
C6B C7B . 1.445(3) ?
C7B C8B . 1.382(3) ?
C7B C12B . 1.413(3) ?
C8B C9B . 1.393(3) ?
C8B H8B . 0.93 ?
C9B C10B . 1.409(3) ?
C9B C13B . 1.443(3) ?
C10B C11B . 1.370(3) ?
C10B H10B . 0.93 ?
C11B C12B . 1.398(3) ?
C11B H11B . 0.93 ?
C13B H13B . 0.93 ?
C14B C15B . 1.381(3) ?
C15B C16B . 1.421(3) ?
C15B C24B . 1.430(4) ?
C16B C21B . 1.353(4) ?
C16B C17B . 1.505(3) ?
C17B C18B . 1.472(5) ?
C17B C18X . 1.573(7) ?
C17B H17C . 0.97 ?
C17B H17D . 0.97 ?
C17B H17E . 0.96 ?
C17B H17F . 0.96 ?
C18B C19B . 1.520(6) ?
C18B H18C . 0.97 ?
C18B H18D . 0.97 ?
C19B C20B . 1.571(6) ?
C19B H19C . 0.97 ?
C19B H19D . 0.97 ?
C18X C19X . 1.535(7) ?
C18X H18E . 0.97 ?
C18X H18F . 0.97 ?
C19X C20B . 1.508(6) ?
C19X H19E . 0.97 ?
C19X H19F . 0.97 ?
C20B C21B . 1.497(4) ?
C20B H20C . 0.97 ?
C20B H20D . 0.97 ?
C20B H20E . 0.96 ?
C20B H20F . 0.96 ?
C22B C23B . 1.510(4) ?
C22B H22C . 0.97 ?
C22B H22D . 0.97 ?
C23B H23D . 0.96 ?
C23B H23E . 0.96 ?
C23B H23F . 0.96 ?
C25 C26 . 1.358(7) ?
C25 C30 . 1.358(7) ?
C25 H25A . 0.93 ?
C26 C27 . 1.364(8) ?
C26 H26A . 0.93 ?
C27 C28 . 1.363(8) ?
C27 H27A . 0.93 ?
C28 C29 . 1.368(7) ?
C28 H28A . 0.93 ?
C29 C30 . 1.363(7) ?
C29 H29A . 0.93 ?
C30 H30A . 0.93 ?

loop_
_geom_hbond_atom_site_label_D
_geom_hbond_atom_site_label_H
_geom_hbond_atom_site_label_A
_geom_hbond_site_symmetry_A
_geom_hbond_distance_DH
_geom_hbond_distance_HA
_geom_hbond_distance_DA
_geom_hbond_angle_DHA
_geom_hbond_publ_flag
C22A H22A N3B 2_675 0.97 2.59 3.487(3) 155 yes
C11A H11A Cg1 1_455 0.93 2.65 3.499(3) 153 yes
C11B H11B Cg2 2_675 0.93 2.82 3.725(3) 166 yes
C27 H27A Cg3 2_566 0.93 2.71 3.625(6) 169 yes

loop_
_geom_torsion_atom_site_label_1
_geom_torsion_atom_site_label_2
_geom_torsion_atom_site_label_3
_geom_torsion_atom_site_label_4
_geom_torsion_site_symmetry_1
_geom_torsion_site_symmetry_2
_geom_torsion_site_symmetry_3
_geom_torsion_site_symmetry_4
_geom_torsion
_geom_torsion_publ_flag
C12A N1A C1A C2A . . . . 176.3(2) ?
C22A N1A C1A C2A . . . . -4.7(4) ?
C12A N1A C1A C6A . . . . -1.4(2) ?
C22A N1A C1A C6A . . . . 177.6(2) ?
N1A C1A C2A C3A . . . . -177.1(2) ?
C6A C1A C2A C3A . . . . 0.4(4) ?
C1A C2A C3A C4A . . . . -1.8(4) ?
C2A C3A C4A C5A . . . . 1.4(4) ?
C3A C4A C5A C6A . . . . 0.6(4) ?
C4A C5A C6A C1A . . . . -2.0(4) ?
C4A C5A C6A C7A . . . . 176.8(2) ?
N1A C1A C6A C5A . . . . 179.5(2) ?
C2A C1A C6A C5A . . . . 1.6(3) ?
N1A C1A C6A C7A . . . . 0.4(2) ?
C2A C1A C6A C7A . . . . -177.5(2) ?
C5A C6A C7A C8A . . . . 2.7(4) ?
C1A C6A C7A C8A . . . . -178.4(2) ?
C5A C6A C7A C12A . . . . -178.2(3) ?
C1A C6A C7A C12A . . . . 0.7(2) ?
C12A C7A C8A C9A . . . . 1.7(3) ?
C6A C7A C8A C9A . . . . -179.3(2) ?
C7A C8A C9A C10A . . . . 0.3(3) ?
C7A C8A C9A C13A . . . . -178.8(2) ?
C8A C9A C10A C11A . . . . -1.6(4) ?
C13A C9A C10A C11A . . . . 177.5(2) ?
C9A C10A C11A C12A . . . . 0.8(4) ?
C1A N1A C12A C11A . . . . -177.9(2) ?
C22A N1A C12A C11A . . . . 3.1(4) ?
C1A N1A C12A C7A . . . . 1.9(2) ?
C22A N1A C12A C7A . . . . -177.1(2) ?
C10A C11A C12A N1A . . . . -179.0(2) ?
C10A C11A C12A C7A . . . . 1.3(3) ?
C8A C7A C12A N1A . . . . 177.68(19) ?
C6A C7A C12A N1A . . . . -1.6(2) ?
C8A C7A C12A C11A . . . . -2.5(3) ?
C6A C7A C12A C11A . . . . 178.2(2) ?
C14A N2A C13A C9A . . . . 175.7(2) ?
C8A C9A C13A N2A . . . . 8.2(4) ?
C10A C9A C13A N2A . . . . -170.9(2) ?
C13A N2A C14A C15A . . . . 177.1(2) ?
C13A N2A C14A S1A . . . . -4.6(3) ?
C21A S1A C14A C15A . . . . 0.84(18) ?
C21A S1A C14A N2A . . . . -177.6(2) ?
N2A C14A C15A C24A . . . . -1.4(4) ?
S1A C14A C15A C24A . . . . -179.89(19) ?
N2A C14A C15A C16A . . . . 177.8(2) ?
S1A C14A C15A C16A . . . . -0.7(2) ?
C14A C15A C16A C21A . . . . 0.1(3) ?
C24A C15A C16A C21A . . . . 179.3(2) ?
C14A C15A C16A C17A . . . . -177.5(2) ?
C24A C15A C16A C17A . . . . 1.7(4) ?
C21A C16A C17A C18A . . . . -16.2(4) ?
C15A C16A C17A C18A . . . . 161.2(2) ?
C16A C17A C18A C19A . . . . 44.0(4) ?
C17A C18A C19A C20A . . . . -58.4(4) ?
C18A C19A C20A C21A . . . . 39.9(3) ?
C15A C16A C21A C20A . . . . -176.8(2) ?
C17A C16A C21A C20A . . . . 0.9(4) ?
C15A C16A C21A S1A . . . . 0.6(3) ?
C17A C16A C21A S1A . . . . 178.22(18) ?
C19A C20A C21A C16A . . . . -11.9(4) ?
C19A C20A C21A S1A . . . . 171.02(19) ?
C14A S1A C21A C16A . . . . -0.81(19) ?
C14A S1A C21A C20A . . . . 176.6(2) ?
C12A N1A C22A C23A . . . . -90.5(3) ?
C1A N1A C22A C23A . . . . 90.7(3) ?
C12B N1B C1B C2B . . . . -177.2(2) ?
C22B N1B C1B C2B . . . . -6.9(4) ?
C12B N1B C1B C6B . . . . 1.7(2) ?
C22B N1B C1B C6B . . . . 171.9(2) ?
N1B C1B C2B C3B . . . . 178.7(2) ?
C6B C1B C2B C3B . . . . 0.0(3) ?
C1B C2B C3B C4B . . . . 0.2(4) ?
C2B C3B C4B C5B . . . . -0.1(4) ?
C3B C4B C5B C6B . . . . -0.3(4) ?
C4B C5B C6B C1B . . . . 0.5(3) ?
C4B C5B C6B C7B . . . . -176.9(2) ?
C2B C1B C6B C5B . . . . -0.4(3) ?
N1B C1B C6B C5B . . . . -179.32(19) ?
C2B C1B C6B C7B . . . . 177.7(2) ?
N1B C1B C6B C7B . . . . -1.3(2) ?
C5B C6B C7B C8B . . . . -0.7(4) ?
C1B C6B C7B C8B . . . . -178.4(2) ?
C5B C6B C7B C12B . . . . 178.0(2) ?
C1B C6B C7B C12B . . . . 0.4(2) ?
C12B C7B C8B C9B . . . . -0.9(3) ?
C6B C7B C8B C9B . . . . 177.7(2) ?
C7B C8B C9B C10B . . . . 1.6(3) ?
C7B C8B C9B C13B . . . . -178.2(2) ?
C8B C9B C10B C11B . . . . -1.2(4) ?
C13B C9B C10B C11B . . . . 178.6(2) ?
C9B C10B C11B C12B . . . . 0.0(4) ?
C1B N1B C12B C11B . . . . 178.5(2) ?
C22B N1B C12B C11B . . . . 8.5(4) ?
C1B N1B C12B C7B . . . . -1.4(2) ?
C22B N1B C12B C7B . . . . -171.4(2) ?
C10B C11B C12B N1B . . . . -179.2(2) ?
C10B C11B C12B C7B . . . . 0.7(3) ?
C8B C7B C12B N1B . . . . 179.6(2) ?
C6B C7B C12B N1B . . . . 0.6(2) ?
C8B C7B C12B C11B . . . . -0.3(3) ?
C6B C7B C12B C11B . . . . -179.3(2) ?
C14B N2B C13B C9B . . . . -180.0(2) ?
C8B C9B C13B N2B . . . . 176.5(2) ?
C10B C9B C13B N2B . . . . -3.3(4) ?
C13B N2B C14B C15B . . . . -177.0(2) ?
C13B N2B C14B S1B . . . . 2.7(3) ?
C21B S1B C14B N2B . . . . 179.4(2) ?
C21B S1B C14B C15B . . . . -0.92(19) ?
N2B C14B C15B C16B . . . . -179.5(2) ?
S1B C14B C15B C16B . . . . 0.9(3) ?
N2B C14B C15B C24B . . . . 0.9(4) ?
S1B C14B C15B C24B . . . . -178.80(19) ?
C14B C15B C16B C21B . . . . -0.3(3) ?
C24B C15B C16B C21B . . . . 179.4(2) ?
C14B C15B C16B C17B . . . . 178.6(2) ?
C24B C15B C16B C17B . . . . -1.8(4) ?
C21B C16B C17B C18B . . . . -14.7(5) ?
C15B C16B C17B C18B . . . . 166.5(4) ?
C21B C16B C17B C18X . . . . 13.2(5) ?
C15B C16B C17B C18X . . . . -165.6(4) ?
C16B C17B C18B C19B . . . . 43.5(8) ?
C18X C17B C18B C19B . . . . -31.3(8) ?
C17B C18B C19B C20B . . . . -66.4(10) ?
C18B C17B C18X C19X . . . . 66.9(11) ?
C16B C17B C18X C19X . . . . -48.0(10) ?
C17B C18X C19X C20B . . . . 61.3(13) ?
C18X C19X C20B C21B . . . . -40.4(10) ?
C18X C19X C20B C19B . . . . 32.8(6) ?
C18B C19B C20B C21B . . . . 50.9(8) ?
C18B C19B C20B C19X . . . . -67.6(9) ?
C15B C16B C21B C20B . . . . 178.8(2) ?
C17B C16B C21B C20B . . . . -0.1(4) ?
C15B C16B C21B S1B . . . . -0.4(3) ?
C17B C16B C21B S1B . . . . -179.31(19) ?
C19X C20B C21B C16B . . . . 16.1(7) ?
C19B C20B C21B C16B . . . . -16.2(4) ?
C19X C20B C21B S1B . . . . -164.8(5) ?
C19B C20B C21B S1B . . . . 162.9(3) ?
C14B S1B C21B C16B . . . . 0.8(2) ?
C14B S1B C21B C20B . . . . -178.4(2) ?
C12B N1B C22B C23B . . . . 89.1(3) ?
C1B N1B C22B C23B . . . . -79.4(3) ?
C30 C25 C26 C27 . . . . -2.0(7) ?
C25 C26 C27 C28 . . . . -1.3(7) ?
C26 C27 C28 C29 . . . . 2.8(7) ?
C27 C28 C29 C30 . . . . -1.0(6) ?
C26 C25 C30 C29 . . . . 3.8(6) ?
C28 C29 C30 C25 . . . . -2.2(6) ?
